data_2239554
loop_
_publ_author_name
'AboulWafa, Omaima M.'
'Farghaly, Ahmed M.'
'Teleb, Mohamed'
'Sinoussy, Khaled S.'

_publ_section_title
;
 Ethyl
 5-methyl-7-phenyl-1,2,4-triazolo[4,3-<i>a</i>]pyrimidine-6-carboxylate
;
_journal_coeditor_code SU2724
_journal_issue 6
_journal_name_full 'Acta Crystallographica Section E'
_journal_page_first o672
_journal_page_last o673
_journal_paper_doi 10.1107/S1600536814010113
_journal_volume 70
_journal_year 2014
_chemical_formula_iupac 'C15 H14 N4 O2'
_chemical_formula_moiety 'C15 H14 N4 O2'
_chemical_formula_sum 'C15 H14 N4 O2'
_chemical_formula_weight 282.30
_chemical_name_systematic
;
Ethyl 5-methyl-7-phenyl-1,2,4-triazolo[4,3-<i>a</i>]pyrimidine-6-carboxylate
;
_space_group_crystal_system monoclinic
_space_group_IT_number 14
_space_group_name_Hall '-P 2yn'
_space_group_name_H-M_alt 'P 1 21/n 1'
_symmetry_space_group_name_Hall '-P 2yn'
_symmetry_space_group_name_H-M 'P 1 21/n 1'
_atom_sites_solution_hydrogens geom
_audit_creation_method SHELXL-2013
_cell_angle_alpha 90
_cell_angle_beta 92.111(4)
_cell_angle_gamma 90
_cell_formula_units_Z 4
_cell_length_a 10.322(2)
_cell_length_b 8.1678(19)
_cell_length_c 16.798(4)
_cell_measurement_reflns_used 10163
_cell_measurement_temperature 293(2)
_cell_measurement_theta_max 27.6
_cell_measurement_theta_min 3.1
_cell_volume 1415.2(5)
_computing_cell_refinement 'PROCESS-AUTO (Rigaku, 1998)'
_computing_data_collection 'PROCESS-AUTO (Rigaku, 1998)'
_computing_data_reduction 'CrystalStructure (Rigaku Americas and Rigaku, 2007)'
_computing_molecular_graphics 'PLATON (Spek, 2009) and CrystalStructure (Rigaku Americas and Rigaku, 2007)'
_computing_publication_material
;
SHELXL2013 (Sheldrick, 2008) and CrystalStructure (Rigaku Americas and
Rigaku,
2007)
;
_computing_structure_refinement 'SHELXL2013 (Sheldrick, 2008)'
_computing_structure_solution 'SIR88 (Burla <i>et al.</i>, 1989)'
_diffrn_ambient_temperature 293(2)
_diffrn_measured_fraction_theta_full 0.998
_diffrn_measured_fraction_theta_max 0.998
_diffrn_measurement_device_type 'Rigaku SCXmini'
_diffrn_measurement_method \w
_diffrn_radiation_type MoK\a
_diffrn_radiation_wavelength 0.71075
_diffrn_reflns_av_R_equivalents 0.0920
_diffrn_reflns_limit_h_max 12
_diffrn_reflns_limit_h_min -12
_diffrn_reflns_limit_k_max 9
_diffrn_reflns_limit_k_min -9
_diffrn_reflns_limit_l_max 20
_diffrn_reflns_limit_l_min -20
_diffrn_reflns_number 12066
_diffrn_reflns_theta_full 25.242
_diffrn_reflns_theta_max 25.250
_diffrn_reflns_theta_min 3.181
_diffrn_standards_decay_% 0
_diffrn_standards_interval_count 0
_diffrn_standards_number 0
_exptl_absorpt_coefficient_mu 0.092
_exptl_absorpt_correction_T_max 0.991
_exptl_absorpt_correction_T_min 0.610
_exptl_absorpt_correction_type multi-scan
_exptl_absorpt_process_details '(<i>REQAB</i>; Jacobson, 1998)'
_exptl_crystal_colour colourless
_exptl_crystal_density_diffrn 1.325
_exptl_crystal_description prism
_exptl_crystal_F_000 592
_exptl_crystal_size_max 0.30
_exptl_crystal_size_mid 0.10
_exptl_crystal_size_min 0.10
_refine_diff_density_max 0.460
_refine_diff_density_min -0.509
_refine_ls_extinction_coef 0.118(11)
_refine_ls_extinction_expression Fc^*^=kFc[1+0.001xFc^2^\l^3^/sin(2\q)]^-1/4^
_refine_ls_extinction_method 'SHELXL2013 (Sheldrick, 2008)'
_refine_ls_goodness_of_fit_ref 1.065
_refine_ls_hydrogen_treatment constr
_refine_ls_matrix_type full
_refine_ls_number_parameters 193
_refine_ls_number_reflns 2550
_refine_ls_number_restraints 0
_refine_ls_restrained_S_all 1.065
_refine_ls_R_factor_all 0.1083
_refine_ls_R_factor_gt 0.0764
_refine_ls_shift/su_max 0.000
_refine_ls_shift/su_mean 0.000
_refine_ls_structure_factor_coef Fsqd
_refine_ls_weighting_details 'w=1/[\s^2^(Fo^2^)+(0.1047P)^2^] where P=(Fo^2^+2Fc^2^)/3'
_refine_ls_weighting_scheme calc
_refine_ls_wR_factor_gt 0.1659
_refine_ls_wR_factor_ref 0.1824
_reflns_number_gt 1742
_reflns_number_total 2550
_reflns_threshold_expression I>2\s(I)
_cod_data_source_file su2724sup1.cif
_cod_data_source_block I
_cod_database_code 2239554
_cod_database_fobs_code 2239554
_shelx_space_group_comment
;
The symmetry employed for this shelxl refinement is uniquely defined
by the following loop, which should always be used as a source of
symmetry information in preference to the above space-group names.
They are only intended as comments.
;
_shelxl_version_number 2.013

loop_
_space_group_symop_operation_xyz
'x, y, z'
'-x+1/2, y+1/2, -z+1/2'
'-x, -y, -z'
'x-1/2, -y-1/2, z-1/2'

loop_
_atom_site_type_symbol
_atom_site_label
_atom_site_fract_x
_atom_site_fract_y
_atom_site_fract_z
_atom_site_U_iso_or_equiv
_atom_site_adp_type
_atom_site_calc_flag
_atom_site_occupancy
O O1 0.39205(15) 0.6185(2) 0.24879(9) 0.0632(5) Uani d 1
O O2 0.51731(19) 0.8413(2) 0.24434(12) 0.0817(6) Uani d 1
N N1 0.68299(18) 0.3481(2) 0.14373(12) 0.0619(6) Uani d 1
N N2 0.65225(18) 0.5557(3) 0.04523(11) 0.0602(6) Uani d 1
N N3 0.7530(2) 0.3301(3) 0.00856(15) 0.0811(7) Uani d 1
N N4 0.6793(2) 0.5809(3) -0.03304(12) 0.0763(7) Uani d 1
C C1 0.7390(3) 0.4421(4) -0.04963(18) 0.0844(9) Uani d 1
H H1A 0.7702 0.4229 -0.1000 0.101 Uiso calc 1
C C2 0.5898(2) 0.6607(3) 0.09427(14) 0.0571(6) Uani d 1
C C3 0.6971(2) 0.4037(3) 0.06930(15) 0.0631(7) Uani d 1
C C4 0.6228(2) 0.4455(3) 0.19354(13) 0.0514(6) Uani d 1
C C5 0.5725(2) 0.6021(3) 0.16969(13) 0.0512(6) Uani d 1
C C6 0.4935(2) 0.7029(3) 0.22516(14) 0.0557(6) Uani d 1
C C7 0.3199(3) 0.6916(4) 0.31288(18) 0.0855(9) Uani d 1
H H7A 0.3792 0.7412 0.3520 0.103 Uiso calc 1
H H7B 0.2621 0.7759 0.2917 0.103 Uiso calc 1
C C8 0.2453(3) 0.5624(4) 0.3499(2) 0.1047(11) Uani d 1
H H8A 0.1806 0.5220 0.3123 0.157 Uiso calc 1
H H8B 0.2040 0.6054 0.3957 0.157 Uiso calc 1
H H8C 0.3023 0.4746 0.3660 0.157 Uiso calc 1
C C9 0.5465(3) 0.8207(3) 0.06000(17) 0.0752(8) Uani d 1
H H9A 0.6189 0.8944 0.0591 0.113 Uiso calc 1
H H9B 0.4806 0.8665 0.0921 0.113 Uiso calc 1
H H9C 0.5122 0.8044 0.0067 0.113 Uiso calc 1
C C10 0.6102(2) 0.3845(3) 0.27599(13) 0.0518(6) Uani d 1
C C11 0.6315(2) 0.4852(3) 0.34188(15) 0.0604(7) Uani d 1
H H11 0.6588 0.5925 0.3347 0.073 Uiso calc 1
C C12 0.6127(2) 0.4282(3) 0.41738(16) 0.0716(8) Uani d 1
H H12 0.6269 0.4969 0.4609 0.086 Uiso calc 1
C C13 0.5726(3) 0.2680(4) 0.42890(17) 0.0764(8) Uani d 1
H H13 0.5570 0.2304 0.4799 0.092 Uiso calc 1
C C14 0.5560(2) 0.1660(3) 0.36494(18) 0.0735(8) Uani d 1
H H14 0.5313 0.0579 0.3728 0.088 Uiso calc 1
C C15 0.5757(2) 0.2217(3) 0.28853(15) 0.0594(7) Uani d 1
H H15 0.5659 0.1505 0.2455 0.071 Uiso calc 1

loop_
_atom_site_aniso_label
_atom_site_aniso_U_11
_atom_site_aniso_U_22
_atom_site_aniso_U_33
_atom_site_aniso_U_12
_atom_site_aniso_U_13
_atom_site_aniso_U_23
O1 0.0658(10) 0.0599(10) 0.0652(11) -0.0005(8) 0.0222(8) -0.0063(8)
O2 0.0989(14) 0.0453(11) 0.1024(15) 0.0022(9) 0.0206(11) -0.0087(9)
N1 0.0677(12) 0.0523(12) 0.0665(14) 0.0044(10) 0.0151(10) -0.0045(10)
N2 0.0599(12) 0.0686(14) 0.0527(12) -0.0042(10) 0.0113(9) 0.0021(10)
N3 0.0879(16) 0.0836(17) 0.0737(16) -0.0003(13) 0.0294(12) -0.0176(13)
N4 0.0772(14) 0.0967(18) 0.0560(14) -0.0106(13) 0.0176(11) 0.0007(13)
C1 0.088(2) 0.100(2) 0.0668(19) -0.0110(18) 0.0246(15) -0.0165(18)
C2 0.0522(13) 0.0566(15) 0.0629(16) -0.0033(11) 0.0078(11) 0.0020(12)
C3 0.0631(15) 0.0613(16) 0.0658(17) -0.0007(12) 0.0139(12) -0.0080(13)
C4 0.0514(12) 0.0438(13) 0.0594(15) -0.0020(10) 0.0069(10) -0.0040(11)
C5 0.0534(13) 0.0459(13) 0.0549(14) -0.0033(10) 0.0091(10) 0.0008(10)
C6 0.0640(14) 0.0447(14) 0.0588(14) 0.0064(11) 0.0079(11) 0.0044(11)
C7 0.092(2) 0.082(2) 0.085(2) 0.0076(16) 0.0389(16) -0.0107(16)
C8 0.110(2) 0.115(3) 0.092(2) -0.026(2) 0.0457(19) -0.0211(19)
C9 0.0748(16) 0.0750(19) 0.0764(19) 0.0108(14) 0.0102(13) 0.0226(14)
C10 0.0540(13) 0.0447(13) 0.0571(14) 0.0039(10) 0.0076(10) 0.0006(11)
C11 0.0666(15) 0.0505(14) 0.0639(16) -0.0002(11) -0.0017(12) -0.0025(12)
C12 0.0791(17) 0.0751(18) 0.0602(17) 0.0074(14) -0.0033(13) -0.0020(14)
C13 0.0807(18) 0.084(2) 0.0649(17) 0.0115(16) 0.0091(13) 0.0192(16)
C14 0.0725(17) 0.0602(17) 0.089(2) 0.0006(13) 0.0147(15) 0.0154(15)
C15 0.0653(14) 0.0440(13) 0.0696(16) 0.0002(11) 0.0109(12) 0.0017(12)

loop_
_atom_type_symbol
_atom_type_description
_atom_type_scat_dispersion_real
_atom_type_scat_dispersion_imag
_atom_type_scat_source
C C 0.0033 0.0016 'International Tables Vol C Tables 4.2.6.8 and 6.1.1.4'
H H 0.0000 0.0000 'International Tables Vol C Tables 4.2.6.8 and 6.1.1.4'
N N 0.0061 0.0033 'International Tables Vol C Tables 4.2.6.8 and 6.1.1.4'
O O 0.0106 0.0060 'International Tables Vol C Tables 4.2.6.8 and 6.1.1.4'

loop_
_geom_angle_atom_site_label_1
_geom_angle_atom_site_label_2
_geom_angle_atom_site_label_3
_geom_angle
C6 O1 C7 116.0(2)
C4 N1 C3 117.0(2)
C2 N2 N4 127.0(2)
C2 N2 C3 123.3(2)
N4 N2 C3 109.8(2)
C3 N3 C1 102.2(3)
C1 N4 N2 100.7(2)
N4 C1 N3 117.9(3)
N4 C1 H1A 121.0
N3 C1 H1A 121.0
N2 C2 C5 114.7(2)
N2 C2 C9 117.3(2)
C5 C2 C9 128.0(2)
N3 C3 N1 128.6(3)
N3 C3 N2 109.4(2)
N1 C3 N2 122.0(2)
N1 C4 C5 122.2(2)
N1 C4 C10 116.6(2)
C5 C4 C10 121.20(18)
C2 C5 C4 120.8(2)
C2 C5 C6 118.2(2)
C4 C5 C6 120.97(19)
O2 C6 O1 124.5(2)
O2 C6 C5 124.9(2)
O1 C6 C5 110.6(2)
C8 C7 O1 108.1(2)
C8 C7 H7A 110.1
O1 C7 H7A 110.1
C8 C7 H7B 110.1
O1 C7 H7B 110.1
H7A C7 H7B 108.4
C7 C8 H8A 109.5
C7 C8 H8B 109.5
H8A C8 H8B 109.5
C7 C8 H8C 109.5
H8A C8 H8C 109.5
H8B C8 H8C 109.5
C2 C9 H9A 109.5
C2 C9 H9B 109.5
H9A C9 H9B 109.5
C2 C9 H9C 109.5
H9A C9 H9C 109.5
H9B C9 H9C 109.5
C11 C10 C15 118.5(2)
C11 C10 C4 121.9(2)
C15 C10 C4 119.6(2)
C12 C11 C10 120.8(2)
C12 C11 H11 119.6
C10 C11 H11 119.6
C11 C12 C13 120.1(3)
C11 C12 H12 119.9
C13 C12 H12 119.9
C14 C13 C12 119.7(3)
C14 C13 H13 120.2
C12 C13 H13 120.2
C13 C14 C15 120.7(3)
C13 C14 H14 119.6
C15 C14 H14 119.6
C14 C15 C10 120.0(2)
C14 C15 H15 120.0
C10 C15 H15 120.0

loop_
_geom_bond_atom_site_label_1
_geom_bond_atom_site_label_2
_geom_bond_distance
O1 C6 1.327(3)
O1 C7 1.459(3)
O2 C6 1.198(3)
N1 C4 1.325(3)
N1 C3 1.343(3)
N2 C2 1.367(3)
N2 N4 1.370(3)
N2 C3 1.380(3)
N3 C3 1.334(3)
N3 C1 1.343(4)
N4 C1 1.325(4)
C1 H1A 0.9300
C2 C5 1.372(3)
C2 C9 1.490(3)
C4 C5 1.432(3)
C4 C10 1.482(3)
C5 C6 1.506(3)
C7 C8 1.459(4)
C7 H7A 0.9700
C7 H7B 0.9700
C8 H8A 0.9600
C8 H8B 0.9600
C8 H8C 0.9600
C9 H9A 0.9600
C9 H9B 0.9600
C9 H9C 0.9600
C10 C11 1.390(3)
C10 C15 1.395(3)
C11 C12 1.372(3)
C11 H11 0.9300
C12 C13 1.388(4)
C12 H12 0.9300
C13 C14 1.365(4)
C13 H13 0.9300
C14 C15 1.384(3)
C14 H14 0.9300
C15 H15 0.9300

loop_
_geom_hbond_atom_site_label_D
_geom_hbond_atom_site_label_H
_geom_hbond_atom_site_label_A
_geom_hbond_site_symmetry_A
_geom_hbond_distance_DH
_geom_hbond_distance_HA
_geom_hbond_distance_DA
_geom_hbond_angle_DHA
_geom_hbond_publ_flag
C9 H9B O2 . 0.96 2.58 3.127(4) 116 yes
C15 H15 O2 1_545 0.93 2.57 3.246(3) 129 yes

loop_
_geom_torsion_atom_site_label_1
_geom_torsion_atom_site_label_2
_geom_torsion_atom_site_label_3
_geom_torsion_atom_site_label_4
_geom_torsion
C2 N2 N4 C1 -179.8(2)
C3 N2 N4 C1 -0.3(2)
N2 N4 C1 N3 0.3(3)
C3 N3 C1 N4 -0.2(3)
N4 N2 C2 C5 178.28(19)
C3 N2 C2 C5 -1.2(3)
N4 N2 C2 C9 -0.4(3)
C3 N2 C2 C9 -179.9(2)
C1 N3 C3 N1 -179.8(3)
C1 N3 C3 N2 0.0(3)
C4 N1 C3 N3 -179.8(2)
C4 N1 C3 N2 0.5(3)
C2 N2 C3 N3 179.8(2)
N4 N2 C3 N3 0.2(3)
C2 N2 C3 N1 -0.4(4)
N4 N2 C3 N1 -180.0(2)
C3 N1 C4 C5 1.1(3)
C3 N1 C4 C10 -178.75(19)
N2 C2 C5 C4 2.6(3)
C9 C2 C5 C4 -178.8(2)
N2 C2 C5 C6 -174.28(19)
C9 C2 C5 C6 4.3(4)
N1 C4 C5 C2 -2.8(3)
C10 C4 C5 C2 177.0(2)
N1 C4 C5 C6 174.1(2)
C10 C4 C5 C6 -6.1(3)
C7 O1 C6 O2 -11.1(3)
C7 O1 C6 C5 170.1(2)
C2 C5 C6 O2 -58.0(3)
C4 C5 C6 O2 125.1(3)
C2 C5 C6 O1 120.8(2)
C4 C5 C6 O1 -56.1(3)
C6 O1 C7 C8 -159.8(2)
N1 C4 C10 C11 137.2(2)
C5 C4 C10 C11 -42.6(3)
N1 C4 C10 C15 -42.9(3)
C5 C4 C10 C15 137.3(2)
C15 C10 C11 C12 -3.2(3)
C4 C10 C11 C12 176.6(2)
C10 C11 C12 C13 0.3(4)
C11 C12 C13 C14 2.2(4)
C12 C13 C14 C15 -1.7(4)
C13 C14 C15 C10 -1.3(4)
C11 C10 C15 C14 3.7(3)
C4 C10 C15 C14 -176.1(2)
